data_1564134
loop_
_publ_author_name
'Kamal, Samrah'
'Khalid, Mohd'
'Shahnawaz Khan, M.'
'Shahid, M.'
'Ashafaq, Mo.'
'I., Mantasha'
'Shahwaz Ahmad, M.'
'Ahmad, Musheer'
'Faizan, Mohd'
'Ahmad, Shabbir'

_publ_section_title
;
 Synthesis, characterization and DFT studies of water stable Cd(II)
 metal--organic clusters with better adsorption property towards the
 organic pollutant in waste water
;
_journal_name_full 'Inorganica Chimica Acta'
_journal_page_first 119872
_journal_paper_doi 10.1016/j.ica.2020.119872
_journal_volume 512
_journal_year 2020
_chemical_formula_moiety 'C28 H30 Cd4 Cl2 N4 O24, 2(H2 O)'
_chemical_formula_sum 'C28 H34 Cd4 Cl2 N4 O26'
_chemical_formula_weight 1363.14
_space_group_crystal_system triclinic
_space_group_IT_number 2
_space_group_name_Hall '-P 1'
_space_group_name_H-M_alt 'P -1'
_symmetry_Int_Tables_number 2
_atom_sites_solution_primary iterative
_cell_angle_alpha 70.2240(10)
_cell_angle_beta 80.4370(10)
_cell_angle_gamma 70.2040(10)
_cell_formula_units_Z 1
_cell_length_a 8.7148(3)
_cell_length_b 10.8555(3)
_cell_length_c 12.0902(4)
_cell_measurement_reflns_used 7803
_cell_measurement_temperature 100(2)
_cell_measurement_theta_max 25.50
_cell_measurement_theta_min 2.17
_cell_volume 1011.00(6)
_computing_cell_refinement 'SAINT V8.38A (?, 2016)'
_computing_data_reduction 'SAINT V8.38A (?, 2016)'
_computing_molecular_graphics 'Olex2 (Dolomanov et al., 2009)'
_computing_publication_material 'Olex2 (Dolomanov et al., 2009)'
_computing_structure_refinement 'olex2.refine (Bourhis et al., 2015)'
_computing_structure_solution 'olex2.solve (Bourhis et al., 2015)'
_diffrn_ambient_temperature 100(2)
_diffrn_measured_fraction_theta_full 0.9980
_diffrn_measured_fraction_theta_max 0.9980
_diffrn_measurement_device_type 'Bruker APEX-II CCD'
_diffrn_measurement_method '\f and \w scans'
_diffrn_radiation_type 'Mo K\a'
_diffrn_radiation_wavelength 0.71073
_diffrn_reflns_av_R_equivalents 0.0723
_diffrn_reflns_av_unetI/netI 0.0705
_diffrn_reflns_limit_h_max 11
_diffrn_reflns_limit_h_min -11
_diffrn_reflns_limit_k_max 14
_diffrn_reflns_limit_k_min -14
_diffrn_reflns_limit_l_max 16
_diffrn_reflns_limit_l_min -16
_diffrn_reflns_number 15901
_diffrn_reflns_theta_full 24.9991
_diffrn_reflns_theta_max 25.00
_diffrn_reflns_theta_min 2.98
_diffrn_standards_number 0
_exptl_absorpt_coefficient_mu 2.309
_exptl_absorpt_correction_T_max 0.7457
_exptl_absorpt_correction_T_min 0.5084
_exptl_absorpt_correction_type multi-scan
_exptl_absorpt_process_details
;
SADABS-2016/2 (Bruker,2016/2) was used for absorption correction.
wR2(int) was 0.1697 before and 0.0848 after correction.
The Ratio of minimum to maximum transmission is 0.6818.
The \l/2 correction factor is Not present.
;
_exptl_crystal_density_diffrn 2.2388
_exptl_crystal_description block
_exptl_crystal_F_000 661.4591
_exptl_crystal_size_max 0.33
_exptl_crystal_size_mid 0.21
_exptl_crystal_size_min 0.15
_refine_diff_density_max 1.5945
_refine_diff_density_min -1.1336
_refine_diff_density_rms 0.2022
_refine_ls_d_res_high 0.8409
_refine_ls_d_res_low 6.8322
_refine_ls_goodness_of_fit_ref 1.1000
_refine_ls_hydrogen_treatment mixed
_refine_ls_matrix_type full
_refine_ls_number_constraints 28
_refine_ls_number_parameters 299
_refine_ls_number_reflns 3559
_refine_ls_number_restraints 0
_refine_ls_restrained_S_all 1.1000
_refine_ls_R_factor_all 0.0477
_refine_ls_R_factor_gt 0.0388
_refine_ls_shift/su_max 0.0003
_refine_ls_shift/su_mean 0.0000
_refine_ls_structure_factor_coef Fsqd
_refine_ls_weighting_details 'w=1/[\s^2^(Fo^2^)+(0.0183P)^2^+5.2408P] where P=(Fo^2^+2Fc^2^)/3'
_refine_ls_weighting_scheme calc
_refine_ls_wR_factor_gt 0.0928
_refine_ls_wR_factor_ref 0.0983
_reflns_Friedel_coverage 0.0
_reflns_limit_h_max 10
_reflns_limit_h_min -10
_reflns_limit_k_max 12
_reflns_limit_k_min -11
_reflns_limit_l_max 14
_reflns_limit_l_min 0
_reflns_number_gt 3091
_reflns_number_total 3559
_reflns_threshold_expression I>=2u(I)
_cod_data_source_file ICA-2020-512-119872.cif
_cod_data_source_block 11apra_0m
_cod_database_code 1564134
_olex2_refinement_description
;
1. Fixed Uiso
 At 1.2 times of:
  All C(H) groups
 At 1.5 times of:
  All O(H) groups, All O(H,H) groups
2.a Free rotating group:
 O1W(H1Wa,H1Wb)
2.b Rotating group:
 O10(H10a,H10b), O11(H11a,H11b), O12(H12a,H12b)
2.c Aromatic/amide H refined with riding coordinates:
 C3(H3), C4(H4), C5(H5), C10(H10), C11(H11), C12(H12)
2.d Tetrahedral OH refined with riding coordinates:
 O4(H4a), O6(H6)
;

loop_
_space_group_symop_id
_space_group_symop_operation_xyz
1 x,y,z
2 -x,-y,-z

loop_
_atom_site_label
_atom_site_type_symbol
_atom_site_fract_x
_atom_site_fract_y
_atom_site_fract_z
_atom_site_U_iso_or_equiv
_atom_site_adp_type
_atom_site_occupancy
_atom_site_refinement_flags_posn
C1 C 1.0105(7) 0.0606(6) 0.7179(5) 0.0137(12) Uani 1.000000 .
C2 C 1.1257(7) 0.0229(6) 0.6178(5) 0.0143(12) Uani 1.000000 .
C3 C 1.1613(7) -0.1045(6) 0.6011(5) 0.0164(13) Uani 1.000000 .
H3 H 1.1173(7) -0.1715(6) 0.6523(5) 0.0196(15) Uiso 1.000000 R
C4 C 1.2646(8) -0.1282(7) 0.5053(5) 0.0205(14) Uani 1.000000 .
H4 H 1.2912(8) -0.2126(7) 0.4917(5) 0.0246(17) Uiso 1.000000 R
C5 C 1.3279(7) -0.0279(7) 0.4304(5) 0.0178(13) Uani 1.000000 .
H5 H 1.3961(7) -0.0426(7) 0.3653(5) 0.0214(16) Uiso 1.000000 R
C6 C 1.2878(7) 0.0958(6) 0.4543(5) 0.0140(12) Uani 1.000000 .
C7 C 1.3554(7) 0.2106(6) 0.3800(5) 0.0114(12) Uani 1.000000 .
C8 C 0.9757(7) 0.5356(6) 0.7542(5) 0.0171(13) Uani 1.000000 .
C9 C 0.8716(7) 0.5618(6) 0.8624(5) 0.0152(13) Uani 1.000000 .
C10 C 0.8523(7) 0.6766(6) 0.8945(5) 0.0192(14) Uani 1.000000 .
H10 H 0.9001(7) 0.7434(6) 0.8483(5) 0.0230(16) Uiso 1.000000 R
C11 C 0.7604(8) 0.6903(7) 0.9967(6) 0.0240(15) Uani 1.000000 .
H11 H 0.7446(8) 0.7673(7) 1.0201(6) 0.0289(18) Uiso 1.000000 R
C12 C 0.6923(7) 0.5892(7) 1.0637(5) 0.0215(14) Uani 1.000000 .
H12 H 0.6310(7) 0.5963(7) 1.1332(5) 0.0258(17) Uiso 1.000000 R
C13 C 0.7165(7) 0.4774(7) 1.0260(5) 0.0165(13) Uani 1.000000 .
C14 C 0.6477(7) 0.3620(7) 1.0935(5) 0.0207(14) Uani 1.000000 .
Cd1 Cd 1.13621(5) 0.32733(4) 0.58719(3) 0.01130(13) Uani 1.000000 .
Cd2 Cd 0.82077(5) 0.28771(4) 0.85716(4) 0.01601(14) Uani 1.000000 .
Cl1 Cl 1.38850(18) 0.27252(16) 0.68992(13) 0.0194(3) Uani 1.000000 .
N1 N 1.1879(6) 0.1207(5) 0.5460(4) 0.0117(10) Uani 1.000000 .
N2 N 0.8028(6) 0.4652(5) 0.9254(4) 0.0148(11) Uani 1.000000 .
O1W O 0.6676(7) -0.0041(5) 1.1179(4) 0.0346(12) Uani 1.000000 .
H1Wa H 0.614(9) -0.051(6) 1.170(5) 0.0519(18) Uiso 1.000000 G
H1Wb H 0.654(10) 0.066(5) 1.140(6) 0.0519(18) Uiso 1.000000 G
O1 O 0.9835(5) 0.1801(4) 0.7229(3) 0.0162(9) Uani 1.000000 .
O2 O 0.9490(5) -0.0273(4) 0.7863(4) 0.0209(10) Uani 1.000000 .
O3 O 1.3118(5) 0.3198(4) 0.4032(3) 0.0157(9) Uani 1.000000 .
O4 O 1.4574(5) 0.1840(5) 0.2958(3) 0.0211(10) Uani 1.000000 .
H4a H 1.4695(5) 0.1058(5) 0.2956(3) 0.0316(15) Uiso 1.000000 R
O5 O 0.9792(5) 0.4287(4) 0.7312(3) 0.0157(9) Uani 1.000000 .
O6 O 1.0480(5) 0.6196(4) 0.6951(3) 0.0201(10) Uani 1.000000 .
H6 H 1.0291(5) 0.6806(4) 0.7255(3) 0.0302(15) Uiso 1.000000 R
O7 O 0.6727(5) 0.2652(5) 1.0532(4) 0.0234(10) Uani 1.000000 .
O8 O 0.5661(5) 0.3724(5) 1.1892(4) 0.0216(10) Uani 1.000000 .
O9 O 0.8818(5) 0.4347(4) 0.5027(4) 0.0157(9) Uani 1.000000 .
O10 O 0.6524(5) 0.4120(5) 0.6923(4) 0.0214(10) Uani 1.000000 .
H10a H 0.623(5) 0.5001(6) 0.684(3) 0.0321(15) Uiso 1.000000 GR
H10b H 0.560(3) 0.392(4) 0.7068(19) 0.0321(15) Uiso 1.000000 GR
O11 O 0.6794(5) 0.1362(5) 0.8768(4) 0.0223(10) Uani 1.000000 .
H11a H 0.658(6) 0.098(4) 0.9511(4) 0.0335(15) Uiso 1.000000 GR
H11b H 0.743(2) 0.068(3) 0.852(4) 0.0335(15) Uiso 1.000000 GR
O12 O 1.0301(5) 0.1390(5) 0.9703(4) 0.0270(11) Uani 1.000000 .
H12a H 1.093(4) 0.083(4) 0.932(2) 0.0404(16) Uiso 1.000000 GR
H12b H 0.9933(9) 0.086(4) 1.033(2) 0.0404(16) Uiso 1.000000 GR
H9 H 0.864(7) 0.404(6) 0.460(5) 0.000(15) Uiso 1.000000 .

loop_
_atom_site_aniso_label
_atom_site_aniso_U_11
_atom_site_aniso_U_22
_atom_site_aniso_U_33
_atom_site_aniso_U_12
_atom_site_aniso_U_13
_atom_site_aniso_U_23
C1 0.011(3) 0.018(3) 0.013(3) -0.005(3) -0.002(2) -0.004(3)
C2 0.011(3) 0.017(3) 0.011(3) -0.002(2) -0.005(2) -0.001(3)
C3 0.014(3) 0.016(3) 0.017(3) -0.007(3) -0.002(2) -0.001(3)
C4 0.020(3) 0.017(3) 0.027(3) -0.002(3) -0.002(3) -0.013(3)
C5 0.015(3) 0.025(4) 0.015(3) -0.005(3) 0.003(2) -0.011(3)
C6 0.009(3) 0.021(3) 0.010(3) 0.000(2) -0.003(2) -0.005(3)
C7 0.010(3) 0.016(3) 0.008(3) -0.002(2) -0.001(2) -0.003(2)
C8 0.015(3) 0.021(3) 0.012(3) -0.003(3) -0.004(2) -0.003(3)
C9 0.013(3) 0.019(3) 0.012(3) -0.005(3) -0.003(2) -0.003(3)
C10 0.021(3) 0.020(3) 0.019(3) -0.007(3) -0.001(3) -0.008(3)
C11 0.029(4) 0.027(4) 0.026(3) -0.015(3) 0.006(3) -0.019(3)
C12 0.016(3) 0.035(4) 0.014(3) -0.009(3) 0.006(2) -0.011(3)
C13 0.008(3) 0.029(4) 0.011(3) -0.002(3) 0.001(2) -0.009(3)
C14 0.014(3) 0.024(4) 0.013(3) 0.001(3) -0.001(3) 0.000(3)
Cd1 0.0119(2) 0.0112(2) 0.0100(2) -0.00308(17) 0.00143(16) -0.00364(17)
Cd2 0.0177(3) 0.0172(3) 0.0132(2) -0.0070(2) 0.00380(18) -0.00509(19)
Cl1 0.0156(7) 0.0232(8) 0.0213(7) -0.0044(6) -0.0032(6) -0.0098(7)
N1 0.011(2) 0.014(3) 0.009(2) -0.002(2) -0.0015(19) -0.003(2)
N2 0.014(3) 0.015(3) 0.013(2) -0.001(2) -0.004(2) -0.003(2)
O1W 0.045(3) 0.027(3) 0.024(3) -0.010(3) 0.008(2) -0.004(2)
O1 0.018(2) 0.014(2) 0.015(2) -0.0040(18) 0.0073(17) -0.0074(18)
O2 0.030(3) 0.019(2) 0.017(2) -0.014(2) 0.0064(19) -0.0073(19)
O3 0.015(2) 0.016(2) 0.014(2) -0.0055(18) 0.0057(17) -0.0047(18)
O4 0.025(2) 0.022(2) 0.018(2) -0.007(2) 0.0069(19) -0.0117(19)
O5 0.016(2) 0.017(2) 0.017(2) -0.0065(18) 0.0038(17) -0.0083(18)
O6 0.031(3) 0.020(2) 0.016(2) -0.016(2) 0.0059(19) -0.0085(19)
O7 0.028(3) 0.023(3) 0.020(2) -0.012(2) 0.011(2) -0.009(2)
O8 0.022(2) 0.026(3) 0.018(2) -0.008(2) 0.0113(19) -0.013(2)
O9 0.023(2) 0.014(2) 0.009(2) -0.0042(18) 0.0032(18) -0.0057(18)
O10 0.020(2) 0.019(2) 0.026(2) -0.0071(19) 0.0006(19) -0.007(2)
O11 0.021(2) 0.025(3) 0.020(2) -0.010(2) 0.0015(19) -0.003(2)
O12 0.024(3) 0.033(3) 0.015(2) -0.003(2) 0.0031(19) -0.005(2)

loop_
_atom_type_symbol
_atom_type_scat_dispersion_real
_atom_type_scat_dispersion_imag
_atom_type_scat_Cromer_Mann_a1
_atom_type_scat_Cromer_Mann_a2
_atom_type_scat_Cromer_Mann_a3
_atom_type_scat_Cromer_Mann_a4
_atom_type_scat_Cromer_Mann_b1
_atom_type_scat_Cromer_Mann_b2
_atom_type_scat_Cromer_Mann_b3
_atom_type_scat_Cromer_Mann_b4
_atom_type_scat_Cromer_Mann_c
_atom_type_scat_source
_atom_type_scat_dispersion_source
C 0.00347 0.00161 2.31000 1.02000 1.58860 0.86500 20.84390 10.20750 0.56870 51.65120 0.215599998832 'International Tables Volume C Table 6.1.1.4 (pp. 500-502)' 'Henke, Gullikson and Davis, At. Data and Nucl. Data Tables, 1993, 54, 2'
Cl 0.14873 0.16029 11.46040 7.19640 6.25560 1.64550 0.01040 1.16620 18.51940 47.77840 -9.55739974976 'International Tables Volume C Table 6.1.1.4 (pp. 500-502)' 'Henke, Gullikson and Davis, At. Data and Nucl. Data Tables, 1993, 54, 2'
H 0.00000 0.00000 0.49300 0.32291 0.14019 0.04081 10.51090 26.12570 3.14236 57.79970 0.0030380000826 'International Tables Volume C Table 6.1.1.4 (pp. 500-502)' 'Henke, Gullikson and Davis, At. Data and Nucl. Data Tables, 1993, 54, 2'
O 0.01158 0.00611 3.04850 2.28680 1.54630 0.86700 13.27710 5.70110 0.32390 32.90890 0.250800013542 'International Tables Volume C Table 6.1.1.4 (pp. 500-502)' 'Henke, Gullikson and Davis, At. Data and Nucl. Data Tables, 1993, 54, 2'
N 0.00653 0.00323 12.21260 3.13220 2.01250 1.16630 0.00570 9.89330 28.99750 0.58260 -11.5290002823 'International Tables Volume C Table 6.1.1.4 (pp. 500-502)' 'Henke, Gullikson and Davis, At. Data and Nucl. Data Tables, 1993, 54, 2'
Cd -0.80532 1.22853 19.22140 17.64440 4.46100 1.60290 0.59460 6.90890 24.70080 87.48250 5.06939983368 'International Tables Volume C Table 6.1.1.4 (pp. 500-502)' 'Henke, Gullikson and Davis, At. Data and Nucl. Data Tables, 1993, 54, 2'

loop_
_geom_angle_atom_site_label_1
_geom_angle_atom_site_label_2
_geom_angle_atom_site_label_3
_geom_angle
_geom_angle_site_symmetry_1
_geom_angle_site_symmetry_3
O1 C1 C2 116.4(5) . .
O2 C1 C2 117.7(5) . .
O2 C1 O1 125.8(5) . .
C3 C2 C1 121.8(5) . .
N1 C2 C1 115.8(5) . .
N1 C2 C3 122.4(5) . .
H3 C3 C2 121.2(3) . .
C4 C3 C2 117.6(5) . .
C4 C3 H3 121.2(4) . .
H4 C4 C3 119.8(4) . .
C5 C4 C3 120.3(6) . .
C5 C4 H4 119.8(4) . .
H5 C5 C4 120.8(4) . .
C6 C5 C4 118.4(5) . .
C6 C5 H5 120.8(3) . .
C7 C6 C5 122.5(5) . .
N1 C6 C5 122.1(5) . .
N1 C6 C7 115.4(5) . .
O3 C7 C6 119.7(5) . .
O4 C7 C6 115.3(5) . .
O4 C7 O3 124.9(5) . .
O5 C8 C9 116.3(5) . .
O6 C8 C9 118.2(5) . .
O6 C8 O5 125.5(5) . .
C10 C9 C8 122.1(5) . .
N2 C9 C8 115.5(5) . .
N2 C9 C10 122.3(5) . .
H10 C10 C9 120.7(3) . .
C11 C10 C9 118.5(6) . .
C11 C10 H10 120.7(4) . .
H11 C11 C10 120.3(4) . .
C12 C11 C10 119.4(6) . .
C12 C11 H11 120.3(4) . .
H12 C12 C11 120.6(4) . .
C13 C12 C11 118.9(6) . .
C13 C12 H12 120.6(3) . .
C14 C13 C12 122.6(5) . .
N2 C13 C12 121.8(6) . .
N2 C13 C14 115.5(5) . .
O7 C14 C13 119.0(5) . .
O8 C14 C13 116.0(6) . .
O8 C14 O7 125.0(6) . .
N1 Cd1 Cl1 99.70(12) . .
O1 Cd1 Cl1 104.59(10) . .
O1 Cd1 N1 67.43(14) . .
O3 Cd1 Cl1 88.19(10) . .
O3 Cd1 N1 67.67(14) . .
O3 Cd1 O1 134.74(13) . .
O5 Cd1 Cl1 89.42(10) . .
O5 Cd1 N1 136.34(15) . .
O5 Cd1 O1 68.95(13) . .
O5 Cd1 O3 155.83(14) . .
O9 Cd1 Cl1 164.48(11) . .
O9 Cd1 Cl1 93.83(11) 2_766 .
O9 Cd1 N1 95.81(15) . .
O9 Cd1 N1 143.04(15) 2_766 .
O9 Cd1 O1 80.90(14) . .
O9 Cd1 O1 141.16(14) 2_766 .
O9 Cd1 O3 98.24(14) . .
O9 Cd1 O3 78.65(14) 2_766 .
O9 Cd1 O5 78.92(14) . .
O9 Cd1 O5 77.52(14) 2_766 .
O1 Cd2 N2 138.23(16) . .
O5 Cd2 N2 69.05(15) . .
O5 Cd2 O1 70.44(14) . .
O7 Cd2 N2 68.35(15) . .
O7 Cd2 O1 148.10(14) . .
O7 Cd2 O5 136.82(14) . .
O10 Cd2 N2 99.61(16) . .
O10 Cd2 O1 81.95(14) . .
O10 Cd2 O5 78.63(14) . .
O10 Cd2 O7 115.20(15) . .
O11 Cd2 N2 139.01(16) . .
O11 Cd2 O1 82.65(15) . .
O11 Cd2 O5 147.69(14) . .
O11 Cd2 O7 74.74(15) . .
O11 Cd2 O10 80.22(15) . .
O12 Cd2 N2 93.72(17) . .
O12 Cd2 O1 79.82(15) . .
O12 Cd2 O5 94.78(15) . .
O12 Cd2 O7 81.26(15) . .
O12 Cd2 O10 161.77(15) . .
O12 Cd2 O11 97.79(16) . .
C6 N1 C2 119.1(5) . .
Cd1 N1 C2 120.4(4) . .
Cd1 N1 C6 120.4(4) . .
C13 N2 C9 119.0(5) . .
Cd2 N2 C9 120.1(4) . .
Cd2 N2 C13 120.8(4) . .
H1Wb O1W H1Wa 104.5 . .
Cd1 O1 C1 119.4(3) . .
Cd2 O1 C1 130.2(4) . .
Cd2 O1 Cd1 110.10(16) . .
Cd1 O3 C7 116.5(3) . .
H4a O4 C7 109.5 . .
Cd1 O5 C8 130.9(4) . .
Cd2 O5 C8 118.6(4) . .
Cd2 O5 Cd1 110.38(16) . .
H6 O6 C8 109.5 . .
Cd2 O7 C14 115.9(4) . .
H9 O9 Cd1 112(4) . 2_766
H9 O9 Cd1 116(4) . .
H10a O10 Cd2 109.3 . .
H10b O10 Cd2 110.2 . .
H10b O10 H10a 104.0 . .
H11a O11 Cd2 109.7 . .
H11b O11 Cd2 109.2 . .
H11b O11 H11a 104.5 . .
H12a O12 Cd2 108.6 . .
H12b O12 Cd2 110.1 . .
H12b O12 H12a 104.4 . .

loop_
_geom_bond_atom_site_label_1
_geom_bond_atom_site_label_2
_geom_bond_distance
_geom_bond_site_symmetry_2
C1 C2 1.514(8) .
C1 O1 1.258(7) .
C1 O2 1.244(7) .
C2 C3 1.389(8) .
C2 N1 1.336(7) .
C3 H3 0.9300 .
C3 C4 1.384(8) .
C4 H4 0.9300 .
C4 C5 1.373(9) .
C5 H5 0.9300 .
C5 C6 1.385(9) .
C6 C7 1.507(8) .
C6 N1 1.335(7) .
C7 O3 1.230(7) .
C7 O4 1.279(7) .
C8 C9 1.516(8) .
C8 O5 1.272(7) .
C8 O6 1.240(7) .
C9 C10 1.376(9) .
C9 N2 1.331(8) .
C10 H10 0.9300 .
C10 C11 1.381(8) .
C11 H11 0.9300 .
C11 C12 1.376(9) .
C12 H12 0.9300 .
C12 C13 1.376(9) .
C13 C14 1.499(9) .
C13 N2 1.342(7) .
C14 O7 1.243(8) .
C14 O8 1.272(7) .
Cd1 Cl1 2.5004(15) .
Cd1 N1 2.341(5) .
Cd1 O1 2.440(4) .
Cd1 O3 2.491(4) .
Cd1 O5 2.366(4) .
Cd1 O9 2.349(4) .
Cd1 O9 2.400(4) 2_766
Cd2 N2 2.291(5) .
Cd2 O1 2.326(4) .
Cd2 O5 2.392(4) .
Cd2 O7 2.480(4) .
Cd2 O10 2.400(4) .
Cd2 O11 2.300(4) .
Cd2 O12 2.268(4) .
O1W H1Wa 0.8499 .
O1W H1Wb 0.8501 .
O4 H4a 0.8200 .
O6 H6 0.8200 .
O9 H9 0.77(6) .
O10 H10a 0.8765 .
O10 H10b 0.8770 .
O11 H11a 0.8701 .
O11 H11b 0.8700 .
O12 H12a 0.8710 .
O12 H12b 0.8711 .
